data_4031077
loop_
_publ_author_name
'Kaleta, Ji\<r\'i'
'Dron, Paul I.'
'Zhao, Ke'
'Shen, Yongqiang'
'C\'isa\<rov\'a, Ivana'
'Rogers, Charles T.'
'Michl, Josef'

_publ_section_title
;
 Arrays of Molecular Rotors with Triptycene Stoppers: Surface Inclusion in
 Hexagonal Tris(o-phenylenedioxy)cyclotriphosphazene.
;
_journal_issue 12
_journal_name_full 'The Journal of organic chemistry'
_journal_page_first 6173
_journal_page_last 6192
_journal_paper_doi 10.1021/acs.joc.5b00661
_journal_volume 80
_journal_year 2015
_chemical_compound_source 'synthesized by Dr. Jiri Kaleta'
_chemical_formula_moiety 'C28 H14'
_chemical_formula_sum 'C28 H14'
_chemical_formula_weight 350.39
_chemical_name_systematic
; 
 ? 
;
_space_group_IT_number 61
_symmetry_cell_setting orthorhombic
_symmetry_space_group_name_Hall '-P 2ac 2ab'
_symmetry_space_group_name_H-M 'P b c a'
_atom_sites_solution_hydrogens geom
_atom_sites_solution_primary direct
_atom_sites_solution_secondary difmap
_audit_creation_method SHELXL-97
_cell_angle_alpha 90.00
_cell_angle_beta 90.00
_cell_angle_gamma 90.00
_cell_formula_units_Z 8
_cell_length_a 15.365(3)
_cell_length_b 14.272(3)
_cell_length_c 16.775(3)
_cell_measurement_reflns_used 11283
_cell_measurement_temperature 120(2)
_cell_measurement_theta_max 29.3
_cell_measurement_theta_min 2.9
_cell_volume 3678.6(12)
_computing_cell_refinement
;
CrystalClear-SM Expert 2.0 r15 (Rigaku, 2011)
;
_computing_data_collection
;
CrystalClear-SM Expert 2.0 r15 (Rigaku, 2011)
;
_computing_data_reduction
;
CrystalClear-SM Expert 2.0 r15 (Rigaku, 2011)
;
_computing_structure_refinement 'SHELXL-97 (Sheldrick, 1997)'
_computing_structure_solution 'SHELXS-97 (Sheldrick, 1990)'
_diffrn_ambient_temperature 120(2)
_diffrn_detector CCD
_diffrn_detector_area_resol_mean 28.5714
_diffrn_measured_fraction_theta_full 0.998
_diffrn_measured_fraction_theta_max 0.998
_diffrn_measurement_device
;
AFC11 (Right): Eulerian 3 circle
;
_diffrn_measurement_device_type
;
Rigaku Saturn724+ (2x2 bin mode)
;
_diffrn_measurement_method 'profile data from \w-scans'
_diffrn_measurement_specimen_support Fiber
_diffrn_radiation_monochromator Multilayer
_diffrn_radiation_type MoK\a
_diffrn_radiation_wavelength 0.71073
_diffrn_reflns_av_R_equivalents 0.0459
_diffrn_reflns_av_sigmaI/netI 0.0780
_diffrn_reflns_limit_h_max 18
_diffrn_reflns_limit_h_min -17
_diffrn_reflns_limit_k_max 16
_diffrn_reflns_limit_k_min -15
_diffrn_reflns_limit_l_max 19
_diffrn_reflns_limit_l_min -19
_diffrn_reflns_number 12476
_diffrn_reflns_theta_full 25.00
_diffrn_reflns_theta_max 25.00
_diffrn_reflns_theta_min 3.01
_diffrn_source 'Rotating Anode'
_diffrn_standards_number 0
_exptl_absorpt_coefficient_mu 0.072
_exptl_absorpt_correction_T_max 1.000
_exptl_absorpt_correction_T_min 0.640
_exptl_absorpt_correction_type multi-scan
_exptl_absorpt_process_details
;
CrystalClear-SM Expert 2.0 r15 (Rigaku, 2011)
;
_exptl_crystal_colour colourless
_exptl_crystal_density_diffrn 1.265
_exptl_crystal_density_method 'not measured'
_exptl_crystal_F_000 1456
_exptl_crystal_size_max 0.30
_exptl_crystal_size_mid 0.20
_exptl_crystal_size_min 0.20
_refine_diff_density_max 0.197
_refine_diff_density_min -0.181
_refine_diff_density_rms 0.041
_refine_ls_extinction_method none
_refine_ls_goodness_of_fit_ref 1.169
_refine_ls_hydrogen_treatment constr
_refine_ls_matrix_type full
_refine_ls_number_parameters 253
_refine_ls_number_reflns 3227
_refine_ls_number_restraints 0
_refine_ls_restrained_S_all 1.169
_refine_ls_R_factor_all 0.0660
_refine_ls_R_factor_gt 0.0602
_refine_ls_shift/su_max 0.000
_refine_ls_shift/su_mean 0.000
_refine_ls_structure_factor_coef Fsqd
_refine_ls_weighting_details 'calc w=1/[\s^2^(Fo^2^)+(0.0587P)^2^+1.4437P] where P=(Fo^2^+2Fc^2^)/3'
_refine_ls_weighting_scheme calc
_refine_ls_wR_factor_gt 0.1456
_refine_ls_wR_factor_ref 0.1499
_reflns_number_gt 2941
_reflns_number_total 3227
_reflns_threshold_expression >2sigma(I)
_cod_data_source_file jo5b00661_si_004.cif
_cod_data_source_block JK396
_cod_depositor_comments
;
The following automatic conversions were performed:

'_symmetry_cell_setting' value 'Orthorhombic' changed to
'orthorhombic' according to
/usr/data/users/saulius/crontab/automatic-downloads/rss-feeds/ACS/lib/dictionaries/cif_core.dic
dictionary named 'cif_core.dic' version 2.4.2 from 2011-04-26.

'_exptl_absorpt_correction_type' value 'Multi-scan' changed to
'multi-scan' according to
/usr/data/users/saulius/crontab/automatic-downloads/rss-feeds/ACS/lib/dictionaries/cif_core.dic
dictionary named 'cif_core.dic' version 2.4.2 from 2011-04-26.

Automatic conversion script
Id: cif_fix_values 3271 2015-04-21 07:52:19Z andrius 

 Adding full bibliography for 4031076--4031079.cif.
;
_cod_original_sg_symbol_H-M Pbca
_cod_database_code 4031077

loop_
_symmetry_equiv_pos_as_xyz
'x, y, z'
'-x+1/2, -y, z+1/2'
'-x, y+1/2, -z+1/2'
'x+1/2, -y+1/2, -z'
'-x, -y, -z'
'x-1/2, y, -z-1/2'
'x, -y-1/2, z-1/2'
'-x-1/2, y-1/2, z'

loop_
_atom_site_label
_atom_site_type_symbol
_atom_site_fract_x
_atom_site_fract_y
_atom_site_fract_z
_atom_site_U_iso_or_equiv
_atom_site_adp_type
_atom_site_occupancy
_atom_site_symmetry_multiplicity
_atom_site_calc_flag
_atom_site_refinement_flags
C1 C 0.18292(13) 0.80756(14) 0.52174(12) 0.0295(5) Uani 1 1 d .
C2 C 0.27428(13) 0.84304(15) 0.54480(11) 0.0299(5) Uani 1 1 d .
C3 C 0.35231(14) 0.80482(16) 0.52068(13) 0.0364(5) Uani 1 1 d .
H3A H 0.3532 0.7507 0.4877 0.044 Uiso 1 1 calc R
C4 C 0.42988(15) 0.84626(18) 0.54503(14) 0.0424(6) Uani 1 1 d .
H4A H 0.4839 0.8198 0.5292 0.051 Uiso 1 1 calc R
C5 C 0.42879(15) 0.92619(18) 0.59234(14) 0.0414(6) Uani 1 1 d .
H5A H 0.4820 0.9546 0.6082 0.050 Uiso 1 1 calc R
C6 C 0.34954(14) 0.96476(16) 0.61664(12) 0.0360(5) Uani 1 1 d .
H6A H 0.3485 1.0186 0.6499 0.043 Uiso 1 1 calc R
C7 C 0.27288(13) 0.92386(15) 0.59179(11) 0.0309(5) Uani 1 1 d .
C8 C 0.18047(13) 0.96048(14) 0.60834(11) 0.0288(5) Uani 1 1 d .
C9 C 0.13164(13) 0.87854(14) 0.64705(12) 0.0285(5) Uani 1 1 d .
C10 C 0.13230(13) 0.79721(14) 0.60066(11) 0.0283(4) Uani 1 1 d .
C11 C 0.08832(13) 0.71799(15) 0.62589(12) 0.0324(5) Uani 1 1 d .
H11A H 0.0884 0.6629 0.5941 0.039 Uiso 1 1 calc R
C12 C 0.04402(14) 0.71964(16) 0.69819(12) 0.0356(5) Uani 1 1 d .
H12A H 0.0132 0.6657 0.7157 0.043 Uiso 1 1 calc R
C13 C 0.04474(14) 0.79976(15) 0.74474(12) 0.0347(5) Uani 1 1 d .
H13A H 0.0150 0.8002 0.7944 0.042 Uiso 1 1 calc R
C14 C 0.08865(13) 0.87960(15) 0.71951(11) 0.0322(5) Uani 1 1 d .
H14A H 0.0891 0.9344 0.7517 0.039 Uiso 1 1 calc R
C15 C 0.14108(13) 0.89135(14) 0.47888(11) 0.0283(4) Uani 1 1 d .
C16 C 0.11009(14) 0.89203(15) 0.40132(12) 0.0332(5) Uani 1 1 d .
H16A H 0.1111 0.8367 0.3698 0.040 Uiso 1 1 calc R
C17 C 0.07735(14) 0.97559(15) 0.37043(12) 0.0347(5) Uani 1 1 d .
H17A H 0.0564 0.9773 0.3172 0.042 Uiso 1 1 calc R
C18 C 0.07500(13) 1.05634(16) 0.41642(12) 0.0333(5) Uani 1 1 d .
H18A H 0.0526 1.1128 0.3946 0.040 Uiso 1 1 calc R
C19 C 0.10541(13) 1.05469(15) 0.49453(12) 0.0305(5) Uani 1 1 d .
H19A H 0.1029 1.1095 0.5266 0.037 Uiso 1 1 calc R
C20 C 0.13926(12) 0.97250(14) 0.52503(11) 0.0279(4) Uani 1 1 d .
C21 C 0.18383(13) 0.72027(15) 0.47627(12) 0.0318(5) Uani 1 1 d .
C22 C 0.18270(13) 0.64496(15) 0.44406(12) 0.0308(5) Uani 1 1 d .
C23 C 0.18183(14) 0.55787(16) 0.40919(12) 0.0330(5) Uani 1 1 d .
C24 C 0.18150(16) 0.48159(17) 0.38004(13) 0.0430(6) Uani 1 1 d .
H24 H 0.1812 0.4209 0.3568 0.052 Uiso 1 1 calc R
C25 C 0.18038(13) 1.04746(15) 0.65476(12) 0.0312(5) Uani 1 1 d .
C26 C 0.18413(14) 1.12031(15) 0.69030(12) 0.0333(5) Uani 1 1 d .
C27 C 0.19028(14) 1.20349(15) 0.73230(12) 0.0354(5) Uani 1 1 d .
C28 C 0.19625(16) 1.27382(18) 0.76926(14) 0.0446(6) Uani 1 1 d .
H28 H 0.2011 1.3303 0.7989 0.054 Uiso 1 1 calc R

loop_
_atom_site_aniso_label
_atom_site_aniso_U_11
_atom_site_aniso_U_22
_atom_site_aniso_U_33
_atom_site_aniso_U_23
_atom_site_aniso_U_13
_atom_site_aniso_U_12
C1 0.0322(11) 0.0270(11) 0.0292(10) -0.0004(8) -0.0015(8) 0.0006(9)
C2 0.0303(11) 0.0307(11) 0.0288(10) 0.0050(8) -0.0021(8) 0.0018(8)
C3 0.0376(12) 0.0349(12) 0.0367(11) 0.0058(9) 0.0008(9) 0.0053(10)
C4 0.0303(12) 0.0488(15) 0.0481(13) 0.0101(11) 0.0018(10) 0.0048(10)
C5 0.0315(11) 0.0472(14) 0.0456(12) 0.0101(11) -0.0066(9) -0.0024(10)
C6 0.0378(12) 0.0342(12) 0.0361(11) 0.0050(9) -0.0057(9) -0.0037(9)
C7 0.0329(11) 0.0311(11) 0.0286(10) 0.0044(8) -0.0024(8) -0.0008(9)
C8 0.0314(11) 0.0276(11) 0.0276(10) -0.0001(8) -0.0021(8) -0.0004(8)
C9 0.0297(10) 0.0277(11) 0.0282(10) 0.0035(8) -0.0050(8) 0.0013(8)
C10 0.0295(10) 0.0293(11) 0.0261(10) 0.0006(8) -0.0032(8) 0.0038(8)
C11 0.0336(11) 0.0286(11) 0.0348(11) 0.0016(9) -0.0049(9) 0.0011(9)
C12 0.0390(12) 0.0335(12) 0.0343(11) 0.0058(9) -0.0006(9) -0.0015(9)
C13 0.0404(12) 0.0366(12) 0.0272(10) 0.0041(9) 0.0019(8) 0.0032(10)
C14 0.0347(11) 0.0362(12) 0.0258(10) -0.0005(9) -0.0025(8) 0.0029(9)
C15 0.0270(10) 0.0295(11) 0.0284(10) 0.0019(8) 0.0001(8) 0.0002(8)
C16 0.0347(11) 0.0338(12) 0.0311(10) -0.0018(9) -0.0016(8) -0.0002(9)
C17 0.0352(11) 0.0394(12) 0.0295(10) 0.0057(9) -0.0062(8) 0.0006(10)
C18 0.0315(11) 0.0328(12) 0.0355(11) 0.0066(9) -0.0030(8) 0.0011(9)
C19 0.0300(10) 0.0279(11) 0.0336(10) 0.0020(8) 0.0012(8) 0.0003(8)
C20 0.0277(10) 0.0291(11) 0.0269(10) 0.0007(8) 0.0007(8) -0.0010(8)
C21 0.0303(11) 0.0342(12) 0.0307(10) 0.0004(9) 0.0003(8) 0.0027(9)
C22 0.0303(11) 0.0334(12) 0.0287(10) 0.0008(9) -0.0003(8) 0.0026(9)
C23 0.0354(11) 0.0363(13) 0.0271(10) -0.0004(9) -0.0037(8) 0.0033(9)
C24 0.0556(15) 0.0380(14) 0.0355(12) -0.0044(10) -0.0085(10) 0.0066(11)
C25 0.0329(11) 0.0321(12) 0.0284(10) 0.0023(9) -0.0012(8) -0.0010(9)
C26 0.0392(12) 0.0319(12) 0.0290(10) 0.0024(9) 0.0000(8) -0.0004(9)
C27 0.0386(12) 0.0338(12) 0.0339(11) 0.0005(9) 0.0012(9) -0.0035(9)
C28 0.0508(14) 0.0419(14) 0.0413(13) -0.0089(11) 0.0017(10) -0.0045(11)

loop_
_atom_type_symbol
_atom_type_description
_atom_type_scat_dispersion_real
_atom_type_scat_dispersion_imag
_atom_type_scat_source
C C 0.0033 0.0016 'International Tables Vol C Tables 4.2.6.8 and 6.1.1.4'
H H 0.0000 0.0000 'International Tables Vol C Tables 4.2.6.8 and 6.1.1.4'

loop_
_geom_angle_atom_site_label_1
_geom_angle_atom_site_label_2
_geom_angle_atom_site_label_3
_geom_angle
C21 C1 C15 115.06(16)
C21 C1 C2 113.73(17)
C15 C1 C2 104.04(16)
C21 C1 C10 111.80(17)
C15 C1 C10 105.38(16)
C2 C1 C10 105.98(15)
C3 C2 C7 120.39(19)
C3 C2 C1 126.05(19)
C7 C2 C1 113.49(17)
C2 C3 C4 119.4(2)
C5 C4 C3 120.4(2)
C4 C5 C6 120.0(2)
C7 C6 C5 119.3(2)
C6 C7 C2 120.44(19)
C6 C7 C8 126.16(19)
C2 C7 C8 113.37(17)
C25 C8 C9 114.86(16)
C25 C8 C7 112.63(17)
C9 C8 C7 105.60(16)
C25 C8 C20 112.74(16)
C9 C8 C20 105.50(16)
C7 C8 C20 104.66(15)
C14 C9 C10 120.12(19)
C14 C9 C8 126.67(19)
C10 C9 C8 113.20(17)
C11 C10 C9 120.32(18)
C11 C10 C1 125.95(18)
C9 C10 C1 113.70(17)
C10 C11 C12 119.5(2)
C13 C12 C11 120.1(2)
C12 C13 C14 120.60(19)
C9 C14 C13 119.4(2)
C16 C15 C20 120.60(19)
C16 C15 C1 126.06(18)
C20 C15 C1 113.29(17)
C15 C16 C17 118.62(19)
C18 C17 C16 120.88(18)
C17 C18 C19 120.07(19)
C20 C19 C18 119.3(2)
C19 C20 C15 120.50(18)
C19 C20 C8 125.74(18)
C15 C20 C8 113.73(17)
C22 C21 C1 175.0(2)
C21 C22 C23 178.5(2)
C24 C23 C22 178.9(2)
C26 C25 C8 176.4(2)
C25 C26 C27 178.6(2)
C28 C27 C26 178.8(3)

loop_
_geom_bond_atom_site_label_1
_geom_bond_atom_site_label_2
_geom_bond_distance
C1 C21 1.461(3)
C1 C15 1.536(3)
C1 C2 1.542(3)
C1 C10 1.543(3)
C2 C3 1.378(3)
C2 C7 1.397(3)
C3 C4 1.392(3)
C4 C5 1.390(4)
C5 C6 1.397(3)
C6 C7 1.379(3)
C7 C8 1.538(3)
C8 C25 1.465(3)
C8 C9 1.534(3)
C8 C20 1.544(3)
C9 C14 1.383(3)
C9 C10 1.398(3)
C10 C11 1.383(3)
C11 C12 1.391(3)
C12 C13 1.385(3)
C13 C14 1.390(3)
C15 C16 1.385(3)
C15 C20 1.393(3)
C16 C17 1.394(3)
C17 C18 1.387(3)
C18 C19 1.391(3)
C19 C20 1.381(3)
C21 C22 1.203(3)
C22 C23 1.374(3)
C23 C24 1.193(3)
C25 C26 1.200(3)
C26 C27 1.384(3)
C27 C28 1.183(3)
